data_4300889
loop_
_publ_author_name
'Tyler W. Green'
'Rachel Lieberman'
'Neal Mitchell'
'Jeanette A. Krause Bauer'
'William B. Connick'

_publ_contact_author_address
;     Department of Chemistry

      University of Cincinnati

      Cincinnati, OH 45221-0172 USA

;
_publ_contact_author_email bill.connick@uc.edu
_publ_contact_author_fax '513 556 9239'
_publ_contact_author_name 'Dr. William B. Connick'
_publ_contact_author_phone '513 556 0148'
_publ_section_title
;

Intramolecular Metal...Sulfur Interactions of Platinum(II)

1,4,7-Trithiacyclononane Complexes with Bipyridyl Ligands: The

Relationship between Molecular and Electronic Structures

;
_journal_name_full 'Inorganic Chemistry'
_journal_page_first 1955
_journal_page_last 1965
_journal_paper_doi 10.1021/ic048610d
_journal_volume 44
_journal_year 2005
_chemical_formula_sum 'C31 H45 F12 N4 P2 Pt S3'
_chemical_formula_weight 1054.92
_chemical_name_systematic
; 

4,4'-di-tert-butylbipyridine-(1,4,7-trithiacyclononane)platinum(II) 

bis(hexafluorophosphate) acetonitrile benzene solvate

;
_space_group_IT_number 14
_symmetry_cell_setting monoclinic
_symmetry_space_group_name_Hall '-P 2ybc'
_symmetry_space_group_name_H-M 'P 1 21/c 1'
_atom_sites_solution_hydrogens geom
_atom_sites_solution_primary direct
_atom_sites_solution_secondary difmap
_audit_creation_method SHELXL-97
_cell_angle_alpha 90.00
_cell_angle_beta 104.818(2)
_cell_angle_gamma 90.00
_cell_formula_units_Z 4
_cell_length_a 13.0533(13)
_cell_length_b 13.1714(14)
_cell_length_c 23.742(2)
_cell_measurement_reflns_used 2870
_cell_measurement_temperature 150(2)
_cell_measurement_theta_max 20.83
_cell_measurement_theta_min 2.55
_cell_volume 3946.2(7)
_computing_cell_refinement 'Bruker SAINT v5.A06'
_computing_data_collection 'Bruker SMART v5.054'
_computing_data_reduction 'Bruker SAINT v5.A06'
_computing_molecular_graphics 'Bruker SHELXTL v5.1, v6.12 and Crystal Impact DIAMOND v2.1e (1997)'
_computing_publication_material 'Bruker SHELXTL v5.1, v6.12'
_computing_structure_refinement 'Bruker SHELXTL v5.1, v6.12'
_computing_structure_solution 'Bruker SHELXTL v5.1, v6.12'
_diffrn_ambient_temperature 150(2)
_diffrn_detector_area_resol_mean 0.75
_diffrn_measured_fraction_theta_full 0.994
_diffrn_measured_fraction_theta_max 0.994
_diffrn_measurement_device_type 'SMART 1K CCD'
_diffrn_measurement_method '\w scans'
_diffrn_radiation_monochromator graphite
_diffrn_radiation_source 'sealed tube'
_diffrn_radiation_type MoK\a
_diffrn_radiation_wavelength 0.71073
_diffrn_reflns_av_R_equivalents 0.1184
_diffrn_reflns_av_sigmaI/netI 0.1807
_diffrn_reflns_limit_h_max 14
_diffrn_reflns_limit_h_min -17
_diffrn_reflns_limit_k_max 17
_diffrn_reflns_limit_k_min -16
_diffrn_reflns_limit_l_max 31
_diffrn_reflns_limit_l_min -28
_diffrn_reflns_number 25854
_diffrn_reflns_theta_full 28.30
_diffrn_reflns_theta_max 28.30
_diffrn_reflns_theta_min 2.55
_diffrn_standards_number 0
_exptl_absorpt_coefficient_mu 3.882
_exptl_absorpt_correction_T_max 0.6975
_exptl_absorpt_correction_T_min 0.6125
_exptl_absorpt_correction_type multi-scan
_exptl_absorpt_process_details 'SADABS (Sheldrick)'
_exptl_crystal_colour orange
_exptl_crystal_density_diffrn 1.776
_exptl_crystal_density_meas ?
_exptl_crystal_description block
_exptl_crystal_F_000 2092
_exptl_crystal_size_max 0.14
_exptl_crystal_size_mid 0.12
_exptl_crystal_size_min 0.10
_refine_diff_density_max 1.847
_refine_diff_density_min -2.424
_refine_diff_density_rms 0.251
_refine_ls_extinction_method none
_refine_ls_goodness_of_fit_ref 0.964
_refine_ls_hydrogen_treatment mixed
_refine_ls_matrix_type full
_refine_ls_number_parameters 516
_refine_ls_number_reflns 9753
_refine_ls_number_restraints 0
_refine_ls_restrained_S_all 0.964
_refine_ls_R_factor_all 0.1524
_refine_ls_R_factor_gt 0.0569
_refine_ls_shift/su_max 0.001
_refine_ls_shift/su_mean 0.000
_refine_ls_structure_factor_coef Fsqd
_refine_ls_weighting_details 'calc w=1/[\s^2^(Fo^2^)+(0.0591P)^2^+0.0000P] where P=(Fo^2^+2Fc^2^)/3'
_refine_ls_weighting_scheme calc
_refine_ls_wR_factor_gt 0.1135
_refine_ls_wR_factor_ref 0.1493
_reflns_number_gt 5105
_reflns_number_total 9753
_reflns_threshold_expression >2\s(I)
_cod_data_source_file ic048610dsi20041005_061131_1.cif
_cod_data_source_block 6
_cod_depositor_comments
;
The following automatic conversions were performed:
'_symmetry_cell_setting' value 'Monoclinic' changed to 'monoclinic'
according to '/home/saulius/struct/CIF-dictionaries/cif_core.dic'
dictionary named 'cif_core.dic' version 2.4.1 from 2010-06-29.

Automatic conversion script
Id: cif_fix_enum 1527 2010-12-29 10:47:43Z saulius 
;
_cod_database_code 4300889

loop_
_symmetry_equiv_pos_as_xyz
'x, y, z'
'-x, y+1/2, -z+1/2'
'-x, -y, -z'
'x, -y-1/2, z-1/2'

loop_
_atom_site_label
_atom_site_type_symbol
_atom_site_fract_x
_atom_site_fract_y
_atom_site_fract_z
_atom_site_U_iso_or_equiv
_atom_site_adp_type
_atom_site_occupancy
_atom_site_symmetry_multiplicity
_atom_site_calc_flag
_atom_site_refinement_flags
_atom_site_disorder_assembly
_atom_site_disorder_group
Pt Pt -0.11079(3) 0.64387(3) 0.598827(15) 0.01707(11) Uani 1 1 d . . .
S1 S -0.23879(19) 0.75032(17) 0.54874(10) 0.0222(5) Uani 1 1 d . . .
S2 S -0.22986(19) 0.51423(18) 0.57606(10) 0.0236(5) Uani 1 1 d . . .
S3 S -0.0790(2) 0.59826(19) 0.48257(10) 0.0263(6) Uani 1 1 d . . .
N1 N -0.0010(6) 0.7551(5) 0.6332(3) 0.0198(17) Uani 1 1 d . . .
N2 N 0.0080(6) 0.5583(5) 0.6497(3) 0.0173(16) Uani 1 1 d . . .
C1 C -0.0127(6) 0.8559(7) 0.6260(4) 0.0184(18) Uani 1 1 d . . .
H1 H -0.0768 0.8817 0.6017 0.022 Uiso 1 1 calc R . .
C2 C 0.0650(8) 0.9225(6) 0.6528(4) 0.025(2) Uani 1 1 d . . .
H2 H 0.0530 0.9932 0.6468 0.030 Uiso 1 1 calc R . .
C3 C 0.1599(7) 0.8902(6) 0.6880(4) 0.017(2) Uani 1 1 d . . .
C4 C 0.1725(7) 0.7841(6) 0.6943(4) 0.017(2) Uani 1 1 d . . .
H4 H 0.2369 0.7570 0.7176 0.021 Uiso 1 1 calc R . .
C5 C 0.0922(7) 0.7196(6) 0.6671(4) 0.0163(19) Uani 1 1 d . . .
C6 C 0.0979(7) 0.6090(6) 0.6748(4) 0.017(2) Uani 1 1 d . . .
C7 C 0.1875(7) 0.5578(7) 0.7070(4) 0.021(2) Uani 1 1 d . . .
H7 H 0.2510 0.5945 0.7229 0.025 Uiso 1 1 calc R . .
C8 C 0.1845(7) 0.4506(6) 0.7160(3) 0.018(2) Uani 1 1 d . . .
C9 C 0.0910(8) 0.4038(7) 0.6898(4) 0.027(2) Uani 1 1 d . . .
H9 H 0.0848 0.3325 0.6940 0.032 Uiso 1 1 calc R . .
C10 C 0.0057(7) 0.4576(7) 0.6577(4) 0.022(2) Uani 1 1 d . . .
H10 H -0.0578 0.4219 0.6404 0.026 Uiso 1 1 calc R . .
C11 C -0.3580(8) 0.6837(7) 0.5540(4) 0.026(2) Uani 1 1 d . . .
H11A H -0.3660 0.6905 0.5942 0.031 Uiso 1 1 calc R . .
H11B H -0.4203 0.7162 0.5274 0.031 Uiso 1 1 calc R . .
C12 C -0.3569(8) 0.5734(7) 0.5391(4) 0.032(2) Uani 1 1 d . . .
H12A H -0.3689 0.5657 0.4964 0.039 Uiso 1 1 calc R . .
H12B H -0.4152 0.5383 0.5509 0.039 Uiso 1 1 calc R . .
C13 C -0.1973(8) 0.4419(7) 0.5170(4) 0.028(2) Uani 1 1 d . . .
H13A H -0.1318 0.4028 0.5338 0.034 Uiso 1 1 calc R . .
H13B H -0.2548 0.3920 0.5026 0.034 Uiso 1 1 calc R . .
C14 C -0.1810(8) 0.5005(6) 0.4648(4) 0.023(2) Uani 1 1 d . . .
H14A H -0.2489 0.5328 0.4445 0.028 Uiso 1 1 calc R . .
H14B H -0.1621 0.4519 0.4373 0.028 Uiso 1 1 calc R . .
C15 C -0.1481(8) 0.7137(7) 0.4531(4) 0.033(3) Uani 1 1 d . . .
H15A H -0.0991 0.7716 0.4656 0.040 Uiso 1 1 calc R . .
H15B H -0.1642 0.7100 0.4101 0.040 Uiso 1 1 calc R . .
C16 C -0.2501(8) 0.7369(7) 0.4697(4) 0.026(2) Uani 1 1 d . . .
H16A H -0.3015 0.6820 0.4543 0.031 Uiso 1 1 calc R . .
H16B H -0.2798 0.8007 0.4502 0.031 Uiso 1 1 calc R . .
C17 C 0.2466(7) 0.9641(7) 0.7184(4) 0.023(2) Uani 1 1 d . . .
C21 C 0.2842(10) 1.0199(9) 0.6718(5) 0.053(4) Uani 1 1 d . . .
H18A H 0.3517 1.0537 0.6894 0.080 Uiso 1 1 calc R . .
H18B H 0.2314 1.0707 0.6535 0.080 Uiso 1 1 calc R . .
H18C H 0.2941 0.9714 0.6423 0.080 Uiso 1 1 calc R . .
C19 C 0.2005(8) 1.0387(8) 0.7551(4) 0.039(3) Uani 1 1 d . . .
H19A H 0.1847 1.0026 0.7879 0.059 Uiso 1 1 calc R . .
H19B H 0.1352 1.0686 0.7309 0.059 Uiso 1 1 calc R . .
H19C H 0.2520 1.0927 0.7698 0.059 Uiso 1 1 calc R . .
C20 C 0.3415(9) 0.9102(8) 0.7585(5) 0.053(4) Uani 1 1 d . . .
H20A H 0.3665 0.8565 0.7368 0.080 Uiso 1 1 calc R . .
H20B H 0.3201 0.8802 0.7915 0.080 Uiso 1 1 calc R . .
H20C H 0.3986 0.9592 0.7729 0.080 Uiso 1 1 calc R . .
C18 C 0.2794(8) 0.3932(7) 0.7525(4) 0.027(2) Uani 1 1 d . . .
C22 C 0.3175(9) 0.3143(8) 0.7132(4) 0.043(3) Uani 1 1 d . . .
H22A H 0.3608 0.3486 0.6909 0.065 Uiso 1 1 calc R . .
H22B H 0.2558 0.2830 0.6864 0.065 Uiso 1 1 calc R . .
H22C H 0.3598 0.2616 0.7378 0.065 Uiso 1 1 calc R . .
C23 C 0.2437(8) 0.3378(7) 0.8005(4) 0.027(2) Uani 1 1 d . . .
H23A H 0.3039 0.3010 0.8252 0.040 Uiso 1 1 calc R . .
H23B H 0.1873 0.2897 0.7830 0.040 Uiso 1 1 calc R . .
H23C H 0.2170 0.3872 0.8242 0.040 Uiso 1 1 calc R . .
C24 C 0.3723(8) 0.4604(7) 0.7810(4) 0.032(2) Uani 1 1 d . . .
H24A H 0.3470 0.5189 0.7991 0.048 Uiso 1 1 calc R . .
H24B H 0.4072 0.4842 0.7514 0.048 Uiso 1 1 calc R . .
H24C H 0.4230 0.4217 0.8108 0.048 Uiso 1 1 calc R . .
P1 P 0.4219(2) 0.6567(2) 0.63788(11) 0.0257(6) Uani 1 1 d . . .
F11 F 0.4529(5) 0.7721(4) 0.6314(3) 0.0516(18) Uani 1 1 d . . .
F12 F 0.4189(5) 0.6773(4) 0.7042(2) 0.0386(15) Uani 1 1 d . . .
F13 F 0.2988(4) 0.6850(4) 0.6155(2) 0.0381(15) Uani 1 1 d . . .
F14 F 0.5441(5) 0.6273(5) 0.6595(3) 0.0462(17) Uani 1 1 d . . .
F15 F 0.3899(5) 0.5407(4) 0.6446(2) 0.0416(16) Uani 1 1 d . . .
F16 F 0.4243(4) 0.6341(5) 0.5720(2) 0.0402(15) Uani 1 1 d . . .
P2 P -0.1316(3) 1.1793(2) 0.64502(14) 0.0393(8) Uani 1 1 d . . .
F21 F -0.1384(6) 1.0809(5) 0.6089(3) 0.071(2) Uani 1 1 d . A .
F22 F -0.2248(6) 1.1465(5) 0.6710(3) 0.067(2) Uani 1 1 d . A .
F23A F -0.0926(19) 1.2619(18) 0.6956(9) 0.088(8) Uani 0.50 1 d P A 1
F24A F -0.2373(12) 1.2128(14) 0.5876(8) 0.045(5) Uani 0.50 1 d P A 1
F25A F -0.0119(14) 1.1849(13) 0.6329(8) 0.063(5) Uani 0.50 1 d P A 1
F26A F -0.0657(15) 1.0989(17) 0.7008(8) 0.070(7) Uani 0.50 1 d P A 1
F23B F -0.1497(14) 1.2887(14) 0.6727(7) 0.040(4) Uani 0.50 1 d P A 2
F24B F -0.177(2) 1.2458(13) 0.5989(8) 0.077(7) Uani 0.50 1 d P A 2
F25B F -0.0585(11) 1.2380(12) 0.6090(7) 0.041(4) Uani 0.50 1 d P A 2
F26B F -0.0400(15) 1.1572(13) 0.6916(8) 0.056(5) Uani 0.50 1 d P A 2
N3 N -0.1319(10) 0.9522(8) 0.4878(4) 0.062(3) Uani 1 1 d . . .
C25 C -0.1400(10) 1.0375(10) 0.4818(5) 0.051(3) Uani 1 1 d . . .
C26 C -0.1497(11) 1.1505(8) 0.4730(5) 0.056(3) Uani 1 1 d . . .
H26A H -0.0814 1.1783 0.4704 0.084 Uiso 1 1 calc R . .
H26B H -0.1702 1.1816 0.5060 0.084 Uiso 1 1 calc R . .
H26C H -0.2037 1.1652 0.4369 0.084 Uiso 1 1 calc R . .
N4 N -0.5220(11) 0.6401(9) 0.4210(5) 0.097(5) Uani 1 1 d . . .
C28 C -0.5267(10) 0.7985(9) 0.3601(5) 0.056(3) Uani 1 1 d . . .
H28A H -0.5874 0.8435 0.3579 0.084 Uiso 1 1 calc R . .
H28B H -0.5262 0.7761 0.3208 0.084 Uiso 1 1 calc R . .
H28C H -0.4609 0.8352 0.3775 0.084 Uiso 1 1 calc R . .
C27 C -0.5349(11) 0.7104(11) 0.3959(5) 0.060(4) Uani 1 1 d . . .
C29 C -0.6031(13) 0.9853(11) 0.4682(7) 0.087(5) Uani 1 1 d . . .
H29 H -0.6749 0.9792 0.4466 0.105 Uiso 1 1 calc R . .
C30 C -0.5401(12) 1.0581(10) 0.4519(6) 0.068(4) Uani 1 1 d . . .
H30 H -0.5674 1.0962 0.4173 0.082 Uiso 1 1 calc R . .
C31 C -0.4345(13) 1.0774(14) 0.4861(7) 0.096(6) Uani 1 1 d . . .
H31 H -0.3931 1.1314 0.4772 0.115 Uiso 1 1 calc R . .

loop_
_atom_site_aniso_label
_atom_site_aniso_U_11
_atom_site_aniso_U_22
_atom_site_aniso_U_33
_atom_site_aniso_U_23
_atom_site_aniso_U_13
_atom_site_aniso_U_12
Pt 0.01925(18) 0.01246(17) 0.01766(17) -0.00087(17) 0.00137(12) -0.00152(18)
S1 0.0204(13) 0.0190(12) 0.0244(12) -0.0016(10) 0.0007(10) 0.0032(10)
S2 0.0233(14) 0.0195(13) 0.0255(12) -0.0002(10) 0.0018(10) -0.0057(10)
S3 0.0301(15) 0.0227(13) 0.0273(13) -0.0026(10) 0.0094(11) -0.0014(11)
N1 0.021(4) 0.013(4) 0.026(4) -0.003(3) 0.007(3) -0.006(3)
N2 0.019(4) 0.010(4) 0.020(4) 0.000(3) 0.001(3) 0.001(3)
C1 0.012(4) 0.015(4) 0.025(4) 0.001(4) 0.000(3) 0.003(4)
C2 0.031(6) 0.002(4) 0.040(6) -0.001(4) 0.005(5) -0.003(4)
C3 0.017(5) 0.013(4) 0.021(5) 0.001(4) 0.002(4) 0.002(4)
C4 0.014(5) 0.013(5) 0.027(5) 0.002(4) 0.008(4) 0.002(4)
C5 0.016(5) 0.016(5) 0.018(4) 0.001(4) 0.006(4) 0.005(4)
C6 0.022(5) 0.013(4) 0.020(5) -0.002(4) 0.009(4) -0.001(4)
C7 0.010(5) 0.017(5) 0.029(5) -0.002(4) -0.006(4) -0.003(4)
C8 0.033(6) 0.005(4) 0.015(4) 0.001(3) 0.006(4) -0.004(4)
C9 0.036(6) 0.012(5) 0.028(5) 0.000(4) 0.001(5) -0.007(4)
C10 0.022(5) 0.012(5) 0.029(5) 0.007(4) 0.004(4) 0.001(4)
C11 0.022(6) 0.028(5) 0.030(5) 0.001(4) 0.010(4) -0.002(4)
C12 0.036(7) 0.030(6) 0.031(6) 0.002(5) 0.009(5) -0.001(5)
C13 0.032(6) 0.018(5) 0.028(5) -0.008(4) -0.005(4) 0.000(4)
C14 0.032(6) 0.015(5) 0.022(5) -0.014(4) 0.005(4) -0.004(4)
C15 0.046(7) 0.026(6) 0.027(5) 0.005(5) 0.007(5) -0.004(5)
C16 0.030(6) 0.017(5) 0.026(5) 0.000(4) 0.000(4) 0.001(4)
C17 0.027(6) 0.014(5) 0.028(5) -0.005(4) 0.006(4) -0.008(4)
C21 0.069(9) 0.049(8) 0.041(7) 0.005(6) 0.012(6) -0.030(7)
C19 0.033(6) 0.038(7) 0.045(6) -0.025(5) 0.006(5) -0.009(5)
C20 0.038(7) 0.013(6) 0.091(9) -0.011(6) -0.015(7) -0.008(5)
C18 0.040(7) 0.012(5) 0.024(5) 0.002(4) 0.003(5) -0.002(4)
C22 0.056(8) 0.028(6) 0.040(6) -0.004(5) 0.003(6) 0.023(6)
C23 0.032(6) 0.021(6) 0.023(5) 0.013(4) -0.001(4) 0.002(4)
C24 0.038(7) 0.019(5) 0.036(6) 0.002(4) 0.004(5) 0.004(5)
P1 0.0258(14) 0.0260(15) 0.0253(13) 0.0001(11) 0.0066(11) -0.0028(12)
F11 0.073(5) 0.024(3) 0.054(4) 0.007(3) 0.009(4) -0.022(3)
F12 0.046(4) 0.038(4) 0.035(3) -0.004(3) 0.015(3) -0.008(3)
F13 0.030(4) 0.040(4) 0.042(4) -0.003(3) 0.006(3) 0.006(3)
F14 0.028(3) 0.063(5) 0.045(4) 0.011(3) 0.006(3) 0.007(3)
F15 0.064(5) 0.016(3) 0.048(4) -0.007(3) 0.020(3) -0.009(3)
F16 0.029(3) 0.061(4) 0.029(3) -0.003(3) 0.005(3) -0.003(3)
P2 0.0428(19) 0.0299(16) 0.0491(18) -0.0086(14) 0.0187(16) -0.0139(14)
F21 0.095(6) 0.040(4) 0.067(5) -0.016(4) 0.001(4) -0.004(4)
F22 0.055(5) 0.082(6) 0.064(5) 0.011(4) 0.018(4) -0.028(4)
F23A 0.13(2) 0.077(19) 0.077(17) -0.048(13) 0.056(15) -0.047(16)
F24A 0.024(9) 0.061(13) 0.044(9) 0.002(8) -0.002(7) 0.003(7)
F25A 0.056(12) 0.063(12) 0.087(14) -0.022(10) 0.049(11) -0.030(9)
F26A 0.046(11) 0.13(2) 0.049(9) 0.049(13) 0.032(8) 0.040(12)
F23B 0.060(12) 0.028(9) 0.039(10) -0.022(7) 0.027(8) -0.011(8)
F24B 0.16(3) 0.030(11) 0.046(11) 0.033(9) 0.035(14) 0.026(13)
F25B 0.014(8) 0.044(10) 0.071(11) -0.016(8) 0.021(7) -0.018(7)
F26B 0.052(12) 0.057(13) 0.049(12) -0.016(9) -0.007(9) 0.004(9)
N3 0.107(10) 0.029(6) 0.050(6) -0.003(5) 0.020(6) 0.003(6)
C25 0.068(10) 0.052(9) 0.031(6) -0.013(6) 0.009(6) -0.010(7)
C26 0.086(10) 0.036(7) 0.049(7) 0.005(6) 0.024(7) 0.008(7)
N4 0.127(12) 0.065(9) 0.058(7) 0.031(7) -0.049(7) -0.045(8)
C28 0.050(8) 0.049(8) 0.062(8) 0.006(7) 0.003(7) 0.007(7)
C27 0.067(10) 0.050(9) 0.042(7) -0.008(7) -0.026(7) 0.015(7)
C29 0.079(12) 0.047(9) 0.123(14) 0.035(9) 0.004(11) -0.010(8)
C30 0.097(13) 0.048(9) 0.053(8) 0.013(7) 0.005(8) 0.007(8)
C31 0.075(12) 0.116(15) 0.086(11) 0.057(11) 0.000(10) -0.022(11)

loop_
_atom_type_symbol
_atom_type_description
_atom_type_scat_dispersion_real
_atom_type_scat_dispersion_imag
_atom_type_scat_source
C C 0.0033 0.0016 'International Tables Vol C Tables 4.2.6.8 and 6.1.1.4'
H H 0.0000 0.0000 'International Tables Vol C Tables 4.2.6.8 and 6.1.1.4'
N N 0.0061 0.0033 'International Tables Vol C Tables 4.2.6.8 and 6.1.1.4'
F F 0.0171 0.0103 'International Tables Vol C Tables 4.2.6.8 and 6.1.1.4'
P P 0.1023 0.0942 'International Tables Vol C Tables 4.2.6.8 and 6.1.1.4'
S S 0.1246 0.1234 'International Tables Vol C Tables 4.2.6.8 and 6.1.1.4'
Pt Pt -1.7033 8.3905 'International Tables Vol C Tables 4.2.6.8 and 6.1.1.4'

loop_
_geom_angle_atom_site_label_1
_geom_angle_atom_site_label_2
_geom_angle_atom_site_label_3
_geom_angle
_geom_angle_site_symmetry_1
_geom_angle_site_symmetry_3
_geom_angle_publ_flag
N2 Pt N1 79.2(3) . . ?
N2 Pt S1 174.7(2) . . ?
N1 Pt S1 96.4(2) . . ?
N2 Pt S2 95.5(2) . . ?
N1 Pt S2 170.8(2) . . ?
S1 Pt S2 88.43(9) . . ?
C11 S1 C16 100.1(4) . . ?
C11 S1 Pt 101.2(3) . . ?
C16 S1 Pt 109.2(3) . . ?
C13 S2 C12 102.3(4) . . ?
C13 S2 Pt 107.1(3) . . ?
C12 S2 Pt 105.8(3) . . ?
C15 S3 C14 103.9(5) . . ?
C1 N1 C5 118.1(7) . . ?
C1 N1 Pt 127.3(6) . . ?
C5 N1 Pt 114.6(6) . . ?
C10 N2 C6 118.4(8) . . ?
C10 N2 Pt 126.0(6) . . ?
C6 N2 Pt 115.5(6) . . ?
N1 C1 C2 121.9(8) . . ?
N1 C1 H1 119.0 . . ?
C2 C1 H1 119.0 . . ?
C1 C2 C3 122.0(8) . . ?
C1 C2 H2 119.0 . . ?
C3 C2 H2 119.0 . . ?
C2 C3 C4 115.7(8) . . ?
C2 C3 C17 122.3(8) . . ?
C4 C3 C17 122.0(8) . . ?
C5 C4 C3 120.5(8) . . ?
C5 C4 H4 119.8 . . ?
C3 C4 H4 119.8 . . ?
N1 C5 C4 121.7(8) . . ?
N1 C5 C6 115.1(8) . . ?
C4 C5 C6 123.0(8) . . ?
N2 C6 C7 121.0(8) . . ?
N2 C6 C5 115.2(8) . . ?
C7 C6 C5 123.8(8) . . ?
C6 C7 C8 120.5(8) . . ?
C6 C7 H7 119.8 . . ?
C8 C7 H7 119.8 . . ?
C9 C8 C7 115.6(8) . . ?
C9 C8 C18 122.5(8) . . ?
C7 C8 C18 121.8(8) . . ?
C8 C9 C10 121.5(9) . . ?
C8 C9 H9 119.3 . . ?
C10 C9 H9 119.3 . . ?
N2 C10 C9 123.0(9) . . ?
N2 C10 H10 118.5 . . ?
C9 C10 H10 118.5 . . ?
C12 C11 S1 113.1(7) . . ?
C12 C11 H11A 109.0 . . ?
S1 C11 H11A 109.0 . . ?
C12 C11 H11B 109.0 . . ?
S1 C11 H11B 109.0 . . ?
H11A C11 H11B 107.8 . . ?
C11 C12 S2 111.2(7) . . ?
C11 C12 H12A 109.4 . . ?
S2 C12 H12A 109.4 . . ?
C11 C12 H12B 109.4 . . ?
S2 C12 H12B 109.4 . . ?
H12A C12 H12B 108.0 . . ?
C14 C13 S2 117.9(6) . . ?
C14 C13 H13A 107.8 . . ?
S2 C13 H13A 107.8 . . ?
C14 C13 H13B 107.8 . . ?
S2 C13 H13B 107.8 . . ?
H13A C13 H13B 107.2 . . ?
C13 C14 S3 114.6(6) . . ?
C13 C14 H14A 108.6 . . ?
S3 C14 H14A 108.6 . . ?
C13 C14 H14B 108.6 . . ?
S3 C14 H14B 108.6 . . ?
H14A C14 H14B 107.6 . . ?
C16 C15 S3 116.9(7) . . ?
C16 C15 H15A 108.1 . . ?
S3 C15 H15A 108.1 . . ?
C16 C15 H15B 108.1 . . ?
S3 C15 H15B 108.1 . . ?
H15A C15 H15B 107.3 . . ?
C15 C16 S1 115.8(7) . . ?
C15 C16 H16A 108.3 . . ?
S1 C16 H16A 108.3 . . ?
C15 C16 H16B 108.3 . . ?
S1 C16 H16B 108.3 . . ?
H16A C16 H16B 107.4 . . ?
C21 C17 C3 107.7(8) . . ?
C21 C17 C20 108.6(9) . . ?
C3 C17 C20 112.4(7) . . ?
C21 C17 C19 110.6(9) . . ?
C3 C17 C19 109.0(8) . . ?
C20 C17 C19 108.5(8) . . ?
C17 C21 H18A 109.5 . . ?
C17 C21 H18B 109.5 . . ?
H18A C21 H18B 109.5 . . ?
C17 C21 H18C 109.5 . . ?
H18A C21 H18C 109.5 . . ?
H18B C21 H18C 109.5 . . ?
C17 C19 H19A 109.5 . . ?
C17 C19 H19B 109.5 . . ?
H19A C19 H19B 109.5 . . ?
C17 C19 H19C 109.5 . . ?
H19A C19 H19C 109.5 . . ?
H19B C19 H19C 109.5 . . ?
C17 C20 H20A 109.5 . . ?
C17 C20 H20B 109.5 . . ?
H20A C20 H20B 109.5 . . ?
C17 C20 H20C 109.5 . . ?
H20A C20 H20C 109.5 . . ?
H20B C20 H20C 109.5 . . ?
C24 C18 C8 114.0(8) . . ?
C24 C18 C23 108.1(8) . . ?
C8 C18 C23 107.8(8) . . ?
C24 C18 C22 108.3(9) . . ?
C8 C18 C22 109.2(7) . . ?
C23 C18 C22 109.5(8) . . ?
C18 C22 H22A 109.5 . . ?
C18 C22 H22B 109.5 . . ?
H22A C22 H22B 109.5 . . ?
C18 C22 H22C 109.5 . . ?
H22A C22 H22C 109.5 . . ?
H22B C22 H22C 109.5 . . ?
C18 C23 H23A 109.5 . . ?
C18 C23 H23B 109.5 . . ?
H23A C23 H23B 109.5 . . ?
C18 C23 H23C 109.5 . . ?
H23A C23 H23C 109.5 . . ?
H23B C23 H23C 109.5 . . ?
C18 C24 H24A 109.5 . . ?
C18 C24 H24B 109.5 . . ?
H24A C24 H24B 109.5 . . ?
C18 C24 H24C 109.5 . . ?
H24A C24 H24C 109.5 . . ?
H24B C24 H24C 109.5 . . ?
F11 P1 F14 90.2(4) . . ?
F11 P1 F16 90.8(3) . . ?
F14 P1 F16 90.1(3) . . ?
F11 P1 F13 90.3(4) . . ?
F14 P1 F13 179.2(4) . . ?
F16 P1 F13 89.3(3) . . ?
F11 P1 F15 179.6(4) . . ?
F14 P1 F15 90.0(3) . . ?
F16 P1 F15 89.5(3) . . ?
F13 P1 F15 89.4(3) . . ?
F11 P1 F12 90.3(3) . . ?
F14 P1 F12 89.9(3) . . ?
F16 P1 F12 178.9(4) . . ?
F13 P1 F12 90.7(3) . . ?
F15 P1 F12 89.4(3) . . ?
F24B P2 F26B 145.7(12) . . ?
F24B P2 F21 97.9(9) . . ?
F26B P2 F21 100.1(8) . . ?
F24B P2 F22 105.4(11) . . ?
F26B P2 F22 102.6(8) . . ?
F21 P2 F22 92.7(4) . . ?
F21 P2 F23A 161.3(10) . . ?
F22 P2 F23A 91.2(9) . . ?
F24B P2 F23B 71.8(10) . . ?
F26B P2 F23B 92.7(9) . . ?
F21 P2 F23B 167.1(7) . . ?
F22 P2 F23B 82.9(8) . . ?
F24B P2 F25B 58.8(11) . . ?
F26B P2 F25B 90.9(10) . . ?
F21 P2 F25B 93.8(6) . . ?
F22 P2 F25B 163.7(7) . . ?
F23B P2 F25B 87.5(9) . . ?
F21 P2 F25A 82.2(6) . . ?
F22 P2 F25A 160.8(8) . . ?
F23A P2 F25A 88.2(11) . . ?
F21 P2 F24A 81.7(7) . . ?
F22 P2 F24A 80.6(7) . . ?
F23A P2 F24A 117.0(11) . . ?
F25A P2 F24A 116.6(9) . . ?
F21 P2 F26A 81.9(8) . . ?
F22 P2 F26A 79.3(6) . . ?
F23A P2 F26A 80.9(11) . . ?
F25A P2 F26A 81.7(9) . . ?
F24A P2 F26A 153.3(9) . . ?
N3 C25 C26 179.0(14) . . ?
C25 C26 H26A 109.5 . . ?
C25 C26 H26B 109.5 . . ?
H26A C26 H26B 109.5 . . ?
C25 C26 H26C 109.5 . . ?
H26A C26 H26C 109.5 . . ?
H26B C26 H26C 109.5 . . ?
C27 C28 H28A 109.5 . . ?
C27 C28 H28B 109.5 . . ?
H28A C28 H28B 109.5 . . ?
C27 C28 H28C 109.5 . . ?
H28A C28 H28C 109.5 . . ?
H28B C28 H28C 109.5 . . ?
N4 C27 C28 166.0(18) . . ?
C31 C29 C30 122.0(15) 3_476 . ?
C31 C29 H29 119.0 3_476 . ?
C30 C29 H29 119.0 . . ?
C29 C30 C31 121.3(13) . . ?
C29 C30 H30 119.3 . . ?
C31 C30 H30 119.3 . . ?
C29 C31 C30 116.5(14) 3_476 . ?
C29 C31 H31 121.8 3_476 . ?
C30 C31 H31 121.8 . . ?

loop_
_geom_bond_atom_site_label_1
_geom_bond_atom_site_label_2
_geom_bond_distance
_geom_bond_site_symmetry_2
_geom_bond_publ_flag
Pt N2 2.044(7) . ?
Pt N1 2.066(7) . ?
Pt S1 2.271(2) . ?
Pt S2 2.279(2) . ?
S1 C11 1.818(9) . ?
S1 C16 1.852(9) . ?
S2 C13 1.833(9) . ?
S2 C12 1.839(10) . ?
S3 C15 1.815(10) . ?
S3 C14 1.823(9) . ?
N1 C1 1.342(10) . ?
N1 C5 1.357(11) . ?
N2 C10 1.340(10) . ?
N2 C6 1.349(11) . ?
C1 C2 1.369(12) . ?
C1 H1 0.9500 . ?
C2 C3 1.373(12) . ?
C2 H2 0.9500 . ?
C3 C4 1.410(12) . ?
C3 C17 1.527(12) . ?
C4 C5 1.376(12) . ?
C4 H4 0.9500 . ?
C5 C6 1.468(12) . ?
C6 C7 1.397(12) . ?
C7 C8 1.431(11) . ?
C7 H7 0.9500 . ?
C8 C9 1.367(12) . ?
C8 C18 1.519(12) . ?
C9 C10 1.374(12) . ?
C9 H9 0.9500 . ?
C10 H10 0.9500 . ?
C11 C12 1.497(13) . ?
C11 H11A 0.9900 . ?
C11 H11B 0.9900 . ?
C12 H12A 0.9900 . ?
C12 H12B 0.9900 . ?
C13 C14 1.521(12) . ?
C13 H13A 0.9900 . ?
C13 H13B 0.9900 . ?
C14 H14A 0.9900 . ?
C14 H14B 0.9900 . ?
C15 C16 1.513(13) . ?
C15 H15A 0.9900 . ?
C15 H15B 0.9900 . ?
C16 H16A 0.9900 . ?
C16 H16B 0.9900 . ?
C17 C21 1.511(13) . ?
C17 C20 1.530(13) . ?
C17 C19 1.534(12) . ?
C21 H18A 0.9800 . ?
C21 H18B 0.9800 . ?
C21 H18C 0.9800 . ?
C19 H19A 0.9800 . ?
C19 H19B 0.9800 . ?
C19 H19C 0.9800 . ?
C20 H20A 0.9800 . ?
C20 H20B 0.9800 . ?
C20 H20C 0.9800 . ?
C18 C24 1.515(13) . ?
C18 C23 1.522(12) . ?
C18 C22 1.560(13) . ?
C22 H22A 0.9800 . ?
C22 H22B 0.9800 . ?
C22 H22C 0.9800 . ?
C23 H23A 0.9800 . ?
C23 H23B 0.9800 . ?
C23 H23C 0.9800 . ?
C24 H24A 0.9800 . ?
C24 H24B 0.9800 . ?
C24 H24C 0.9800 . ?
P1 F11 1.590(6) . ?
P1 F14 1.594(6) . ?
P1 F16 1.601(6) . ?
P1 F13 1.602(6) . ?
P1 F15 1.603(6) . ?
P1 F12 1.609(6) . ?
P2 F24B 1.409(16) . ?
P2 F26B 1.436(17) . ?
P2 F21 1.544(7) . ?
P2 F22 1.560(7) . ?
P2 F23A 1.60(2) . ?
P2 F23B 1.626(18) . ?
P2 F25B 1.629(14) . ?
P2 F25A 1.661(16) . ?
P2 F24A 1.731(16) . ?
P2 F26A 1.741(17) . ?
N3 C25 1.135(14) . ?
C25 C26 1.503(16) . ?
C26 H26A 0.9800 . ?
C26 H26B 0.9800 . ?
C26 H26C 0.9800 . ?
N4 C27 1.091(15) . ?
C28 C27 1.459(17) . ?
C28 H28A 0.9800 . ?
C28 H28B 0.9800 . ?
C28 H28C 0.9800 . ?
C29 C31 1.353(18) 3_476 ?
C29 C30 1.380(18) . ?
C29 H29 0.9500 . ?
C30 C31 1.433(19) . ?
C30 H30 0.9500 . ?
C31 C29 1.353(18) 3_476 ?
C31 H31 0.9500 . ?
